data_4076753
loop_
_publ_author_name
'Wilson, Matthew R.'
'Prock, Alfred'
'Giering, Warren P.'
'Fernandez, Anthony L.'
'Haar, Christopher M.'
'Nolan, Steven P.'
'Foxman, Bruce M.'

_publ_section_title
;
 \p Effects Involving Rh&#x2212;PZ3Compounds. The Quantitative Analysis of
 Ligand Effects (QALE)
;
_journal_issue 13
_journal_name_full Organometallics
_journal_page_first 2758
_journal_paper_doi 10.1021/om011035q
_journal_volume 21
_journal_year 2002
_chemical_compound_source
;
?
;
_chemical_formula_moiety ' C18.50 H33 Rh0.50 P1 Cl0.50 O0.50 '
_chemical_formula_sum 'C18.5 H33 Cl0.5 O0.5 P Rh0.5'
_chemical_formula_weight 363.62
_chemical_melting_point ?
_chemical_name_systematic
;
?
;
_space_group_IT_number 2
_symmetry_cell_setting triclinic
_symmetry_space_group_name_Hall '-P 1'
_symmetry_space_group_name_H-M 'P -1'
_atom_sites_solution_hydrogens geom
_atom_sites_solution_primary Heavy_atom
_audit_creation_date 99-03-01
_audit_creation_method CRYSTALS_ver_07-07-97
_cell_angle_alpha 113.774(4)
_cell_angle_beta 109.198(4)
_cell_angle_gamma 90.786(4)
_cell_formula_units_Z 2.00
_cell_length_a 9.9412(6)
_cell_length_b 10.2413(5)
_cell_length_c 10.7881(5)
_cell_measurement_reflns_used 25
_cell_measurement_temperature 294
_cell_measurement_theta_max 22
_cell_measurement_theta_min 21
_cell_volume 935.55(10)
_computing_cell_refinement 'CAD4-EXPRESS (Straver, 1992)'
_computing_data_collection 'CAD4-EXPRESS (Straver, 1992)'
_computing_data_reduction
;
MolEN (Fair, C. K., 1990)
;
_computing_molecular_graphics
;
 CAMERON (Watkin, Prout & Pearce,  1996)
;
_computing_publication_material
;
CRYSTALS Issue 10 (Watkin, Prout, Carruthers & Betteridge, 1996)
;
_computing_structure_refinement
;
CRYSTALS Issue 10 (Watkin, Prout, Carruthers & Betteridge, 1996)
;
_computing_structure_solution 'SHELXS86 (Sheldrick, 1986)'
_diffrn_ambient_temperature 294
_diffrn_measured_fraction_theta_max 0.996
_diffrn_measurement_method \w/2\q
_diffrn_radiation_type 'Mo K\a'
_diffrn_radiation_wavelength 0.71073
_diffrn_reflns_av_R_equivalents 0.01
_diffrn_reflns_limit_h_max 13
_diffrn_reflns_limit_h_min -14
_diffrn_reflns_limit_k_max 13
_diffrn_reflns_limit_k_min -14
_diffrn_reflns_limit_l_max 15
_diffrn_reflns_limit_l_min 0
_diffrn_reflns_number 5933
_diffrn_reflns_theta_max 30.44
_diffrn_reflns_theta_min 2.21
_diffrn_standards_decay_% 0.00
_diffrn_standards_number 3
_exptl_absorpt_coefficient_mu 0.63
_exptl_absorpt_correction_T_max 0.83
_exptl_absorpt_correction_T_min 0.80
_exptl_absorpt_correction_type psi-scan
_exptl_absorpt_process_details '\y scan,(North et al, 1968)'
_exptl_crystal_colour ' yellow '
_exptl_crystal_density_diffrn 1.29
_exptl_crystal_density_meas ?
_exptl_crystal_description ' prism '
_exptl_crystal_F_000 387.07
_exptl_crystal_size_max 0.336
_exptl_crystal_size_mid 0.288
_exptl_crystal_size_min 0.210
_refine_diff_density_max 0.34
_refine_diff_density_min -0.35
_refine_ls_extinction_method None
_refine_ls_goodness_of_fit_obs 1.0633
_refine_ls_hydrogen_treatment noref
_refine_ls_matrix_type full
_refine_ls_number_parameters 205
_refine_ls_number_reflns 5043
_refine_ls_R_factor_obs 0.0235
_refine_ls_shift/su_max 0.000657
_refine_ls_structure_factor_coef Fsqd
_refine_ls_weighting_details
;
 Chebychev polynomial with   3 parameters (Carruthers & Watkin, 1979)
 0.736 0.251 0.485
;
_refine_ls_weighting_scheme calc
_refine_ls_wR_factor_obs 0.0268
_reflns_limit_h_max 14
_reflns_limit_h_min 0
_reflns_limit_k_max 14
_reflns_limit_k_min -14
_reflns_limit_l_max 14
_reflns_limit_l_min -15
_reflns_number_observed 5043
_reflns_number_total 5657
_reflns_observed_criterion >1.96\s(I)
_cod_data_source_file om011035q.cif
_cod_data_source_block CRYSTALS_cif
_cod_depositor_comments
;
The following automatic conversions were performed:

'_chemical_melting_point' value 'not measured' was changed to '?' -
the value is undefined or not given.

'_symmetry_cell_setting' value
'Triclinic ' changed to 'triclinic' according to
/home/saulius/struct/CIF-dictionaries/cif_core.dic dictionary named
'cif_core.dic' version 2.4.1 from 2010-06-29.

Automatic conversion script
Id: cif_fix_values 1715 2011-07-08 13:25:40Z adriana 

The following automatic conversions were performed:

'_exptl_crystal_density_meas' value 'not measured' was changed to '?'
- the value is perceived as not measured.

Automatic conversion script
Id: cif_fix_values 3008 2015-01-20 13:52:24Z robertas 

The following automatic conversions were performed:

'_atom_sites_solution_hydrogens' value 'Geometric' was changed to
'geom'.

Automatic conversion script
Id: cif_fix_values 6452 2018-10-05 10:23:21Z andrius 
;
_cod_original_cell_volume 935.55(9)
_cod_original_sg_symbol_H-M 'P -1 '
_cod_original_formula_sum ' C18.50 H33 Rh0.50 P1 Cl0.50 O0.50 '
_cod_database_code 4076753

loop_
_symmetry_equiv_pos_as_xyz
x,y,z
-x,-y,-z

loop_
_atom_site_aniso_label
_atom_site_aniso_U_11
_atom_site_aniso_U_22
_atom_site_aniso_U_33
_atom_site_aniso_U_23
_atom_site_aniso_U_13
_atom_site_aniso_U_12
Rh1 0.02398(6) 0.03391(7) 0.02182(6) 0.01380(5) 0.00641(4) 0.00389(4
P1 0.02617(13) 0.03014(14) 0.02332(12) 0.01278(11) 0.0056(1) 0.0039(1)
Cl1 0.0330(5) 0.0810(6) 0.0380(5) 0.0348(4) 0.0103(4) 0.0006(5)
C1 0.0261(5) 0.0360(6) 0.0364(5) 0.0188(5) 0.0077(4) 0.0037(4)
C2 0.0356(6) 0.0378(6) 0.0643(9) 0.0275(6) 0.0171(6) 0.0060(5)
C3 0.0458(8) 0.057(1) 0.1083(16) 0.0548(11) 0.0265(9) 0.0053(7)
C4 0.0376(8) 0.061(1) 0.1063(17) 0.0434(11) 0.0159(9) -0.0051(7)
C5 0.0280(6) 0.064(1) 0.0900(13) 0.041(1) 0.0143(7) 0.0071(6)
C6 0.0290(6) 0.0484(7) 0.0572(8) 0.0304(7) 0.0036(5) 0.0039(5)
C7 0.0337(5) 0.0361(6) 0.0237(5) 0.0123(4) 0.0078(4) 0.0049(4)
C8 0.0515(8) 0.0448(7) 0.0380(6) 0.0169(6) 0.0182(6) 0.0179(6)
C9 0.0544(9) 0.0594(9) 0.0476(8) 0.0136(7) 0.0260(7) 0.0165(7)
C10 0.0585(9) 0.0603(9) 0.0328(6) 0.0057(6) 0.0206(6) -0.0023(7)
C11 0.0577(9) 0.067(1) 0.0273(6) 0.0192(6) 0.0114(6) 0.0011(7)
C12 0.0431(7) 0.0567(8) 0.0273(5) 0.0192(5) 0.0078(5) 0.0105(6)
C13 0.0327(5) 0.0308(5) 0.0301(5) 0.0143(4) 0.0082(4) 0.0050(4)
C14 0.0474(7) 0.0379(6) 0.0539(8) 0.0244(6) 0.0233(6) 0.0066(5)
C15 0.0594(9) 0.0402(7) 0.0592(9) 0.0287(7) 0.0195(7) 0.0078(6)
C16 0.0573(9) 0.0315(6) 0.0554(9) 0.0151(6) 0.0124(7) 0.0046(6)
C17 0.0552(9) 0.0374(7) 0.0520(8) 0.0127(6) 0.0216(7) 0.0122(6)
C18 0.0538(8) 0.0363(6) 0.0400(6) 0.0146(5) 0.0217(6) 0.0095(6)
C19 0.0334(15) 0.069(2) 0.0328(14) 0.0286(14) 0.0093(11) 0.0078(13
O1 0.047(2) 0.108(3) 0.0581(17) 0.0517(18) 0.0252(15) 0.0114(19

loop_
_atom_site_label
_atom_site_fract_x
_atom_site_fract_y
_atom_site_fract_z
_atom_site_U_iso_or_equiv
_atom_site_occupancy
_atom_site_thermal_displace_type
Rh1 0.0000 0.0000 0.0000 0.0265 1.0000 Uani
P1 -0.20228(3) -0.02968(3) -0.20444(3) 0.0271 1.0000 Uani
Cl1 -0.14884(12) -0.07481(14) 0.10190(12) 0.0483 0.5000 Uani
C1 -0.37089(12) -0.13085(13) -0.22483(14) 0.0327 1.0000 Uani
C2 -0.36778(15) -0.29228(16) -0.26904(19) 0.0443 1.0000 Uani
C3 -0.49424(19) -0.3631(2) -0.2538(3) 0.0643 1.0000 Uani
C4 -0.63803(19) -0.3393(2) -0.3405(3) 0.0687 1.0000 Uani
C5 -0.64049(16) -0.1803(2) -0.3001(2) 0.0598 1.0000 Uani
C6 -0.51523(14) -0.10991(17) -0.31740(18) 0.0456 1.0000 Uani
C7 -0.16719(13) -0.11012(13) -0.37562(12) 0.0321 1.0000 Uani
C8 -0.09995(18) -0.24798(16) -0.39827(16) 0.0445 1.0000 Uani
C9 -0.0496(2) -0.2895(2) -0.52668(19) 0.0550 1.0000 Uani
C10 -0.1709(2) -0.3050(2) -0.66459(17) 0.0546 1.0000 Uani
C11 -0.23918(19) -0.1710(2) -0.64090(15) 0.0524 1.0000 Uani
C12 -0.29220(16) -0.13097(18) -0.51458(14) 0.0434 1.0000 Uani
C13 -0.25574(13) 0.14595(13) -0.19597(13) 0.0317 1.0000 Uani
C14 -0.14586(17) 0.24126(15) -0.20902(18) 0.0435 1.0000 Uani
C15 -0.1974(2) 0.38337(17) -0.2018(2) 0.0510 1.0000 Uani
C16 -0.22515(19) 0.46471(16) -0.06270(19) 0.0517 1.0000 Uani
C17 -0.33436(19) 0.37181(17) -0.04873(19) 0.0499 1.0000 Uani
C18 -0.28528(17) 0.22923(15) -0.05570(16) 0.0427 1.0000 Uani
C19 0.1114(4) 0.0579(4) -0.0701(4) 0.0434 0.5000 Uani
O1 0.1859(4) 0.0948(6) -0.1165(5) 0.0637 0.5000 Uani
H11 -0.3913 -0.1016 -0.1383 0.0417 1.0000 Uiso
H21 -0.3743 -0.3378 -0.3674 0.0570 1.0000 Uiso
H22 -0.2795 -0.3039 -0.2081 0.0570 1.0000 Uiso
H31 -0.4934 -0.4642 -0.2879 0.0850 1.0000 Uiso
H32 -0.4831 -0.3227 -0.1541 0.0850 1.0000 Uiso
H41 -0.7126 -0.3773 -0.3213 0.0805 1.0000 Uiso
H42 -0.6540 -0.3883 -0.4412 0.0805 1.0000 Uiso
H51 -0.7291 -0.1697 -0.3615 0.0700 1.0000 Uiso
H52 -0.6334 -0.1329 -0.2017 0.0700 1.0000 Uiso
H61 -0.5248 -0.1533 -0.4167 0.0556 1.0000 Uiso
H62 -0.5176 -0.0093 -0.2869 0.0556 1.0000 Uiso
H71 -0.0977 -0.0515 -0.3827 0.0393 1.0000 Uiso
H81 -0.1699 -0.3247 -0.4176 0.0572 1.0000 Uiso
H82 -0.0196 -0.2312 -0.3128 0.0572 1.0000 Uiso
H91 -0.0157 -0.3791 -0.5442 0.0691 1.0000 Uiso
H92 0.0269 -0.2165 -0.5027 0.0691 1.0000 Uiso
H101 -0.1326 -0.3221 -0.7386 0.0628 1.0000 Uiso
H102 -0.2428 -0.3848 -0.6946 0.0628 1.0000 Uiso
H111 -0.3189 -0.1880 -0.7270 0.0609 1.0000 Uiso
H112 -0.1698 -0.0929 -0.6199 0.0609 1.0000 Uiso
H121 -0.3657 -0.2063 -0.5376 0.0522 1.0000 Uiso
H122 -0.3302 -0.0436 -0.4992 0.0522 1.0000 Uiso
H131 -0.3403 0.1441 -0.2710 0.0400 1.0000 Uiso
H141 -0.1339 0.1907 -0.2993 0.0592 1.0000 Uiso
H142 -0.0560 0.2622 -0.1315 0.0592 1.0000 Uiso
H151 -0.2843 0.3626 -0.2827 0.0672 1.0000 Uiso
H152 -0.1254 0.4421 -0.2055 0.0672 1.0000 Uiso
H161 -0.2615 0.5498 -0.0636 0.0598 1.0000 Uiso
H162 -0.1370 0.4907 0.0181 0.0598 1.0000 Uiso
H171 -0.4244 0.3516 -0.1259 0.0613 1.0000 Uiso
H172 -0.3456 0.4233 0.0418 0.0613 1.0000 Uiso
H181 -0.3588 0.1713 -0.0530 0.0551 1.0000 Uiso
H182 -0.1992 0.2491 0.0258 0.0551 1.0000 Uiso

loop_
_atom_type_symbol
_atom_type_scat_dispersion_real
_atom_type_scat_dispersion_imag
_atom_type_scat_Cromer_Mann_a1
_atom_type_scat_Cromer_Mann_b1
_atom_type_scat_Cromer_Mann_a2
_atom_type_scat_Cromer_Mann_b2
_atom_type_scat_Cromer_Mann_a3
_atom_type_scat_Cromer_Mann_b3
_atom_type_scat_Cromer_Mann_a4
_atom_type_scat_Cromer_Mann_b4
_atom_type_scat_Cromer_Mann_c
_atom_type_scat_source
'Rh  ' -1.2870 0.9190 19.2957 0.7515 14.3501 8.2176 4.7343 25.8749 1.2892 98.6062 5.3280 International_Tables_Vol_IV_Table_2.2B
'Cl  ' 0.1320 0.1590 11.4604 0.0104 7.1964 1.1662 6.2556 18.5194 1.6455 47.7784 -9.5574 International_Tables_Vol_IV_Table_2.2B
'P   ' 0.0900 0.0950 6.4345 1.9067 4.1791 27.1570 1.7800 0.5260 1.4908 68.1645 1.1149 International_Tables_Vol_IV_Table_2.2B
'O   ' 0.0080 0.0060 3.0485 13.2771 2.2868 5.7011 1.5463 0.3239 0.8670 32.9089 0.2508 International_Tables_Vol_IV_Table_2.2B
'C   ' 0.0020 0.0020 2.3100 20.8439 1.0200 10.2075 1.5886 0.5687 0.8650 51.6512 0.2156 International_Tables_Vol_IV_Table_2.2B
'H   ' 0.0000 0.0000 0.4930 10.5109 0.3229 26.1257 0.1402 3.1424 0.0408 57.7997 0.0030 International_Tables_Vol_IV_Table_2.2B

loop_
_geom_angle_atom_site_label_1
_geom_angle_site_symmetry_1
_geom_angle_atom_site_label_2
_geom_angle_atom_site_label_3
_geom_angle_site_symmetry_3
_geom_angle
_geom_angle_publ_flag
P1 . Rh1 P1 2_555 180. yes
P1 . Rh1 Cl1 . 91.39(2) yes
P1 2_555 Rh1 Cl1 . 88.61(2) yes
P1 . Rh1 Cl1 2_555 88.61(2) yes
P1 2_555 Rh1 Cl1 2_555 91.39(2) yes
Cl1 . Rh1 Cl1 2_555 180. yes
P1 . Rh1 C19 . 89.7(1) yes
P1 2_555 Rh1 C19 . 90.3(1) yes
Cl1 . Rh1 C19 . 178.57(11) yes
Cl1 2_555 Rh1 C19 . 1.43(11) yes
P1 . Rh1 C19 2_555 90.3(1) yes
P1 2_555 Rh1 C19 2_555 89.7(1) yes
Cl1 . Rh1 C19 2_555 1.43(11) yes
Cl1 2_555 Rh1 C19 2_555 178.57(11) yes
C19 . Rh1 C19 2_555 180. yes
Rh1 . P1 C1 . 114.69(4) yes
Rh1 . P1 C7 . 112.66(4) yes
C1 . P1 C7 . 110.01(6) yes
Rh1 . P1 C13 . 112.24(4) yes
C1 . P1 C13 . 102.53(5) yes
C7 . P1 C13 . 103.72(5) yes
Rh1 . Cl1 C19 2_555 3.9(3) yes
Rh1 . Cl1 O1 2_555 172.0(6) yes
C19 2_555 Cl1 O1 2_555 168.2(6) yes
P1 . C1 C2 . 113.25(9) yes
P1 . C1 C6 . 117.98(9) yes
C2 . C1 C6 . 109.86(11) yes
C1 . C2 C3 . 110.67(13) yes
C2 . C3 C4 . 111.73(15) yes
C3 . C4 C5 . 111.17(16) yes
C4 . C5 C6 . 111.60(15) yes
C1 . C6 C5 . 110.21(13) yes
P1 . C7 C8 . 114.22(9) yes
P1 . C7 C12 . 116.39(9) yes
C8 . C7 C12 . 110.66(11) yes
C7 . C8 C9 . 109.97(13) yes
C8 . C9 C10 . 111.99(14) yes
C9 . C10 C11 . 111.79(13) yes
C10 . C11 C12 . 111.29(13) yes
C7 . C12 C11 . 110.21(12) yes
P1 . C13 C14 . 113.85(9) yes
P1 . C13 C18 . 110.21(8) yes
C14 . C13 C18 . 110.23(11) yes
C13 . C14 C15 . 110.86(12) yes
C14 . C15 C16 . 111.11(13) yes
C15 . C16 C17 . 110.82(13) yes
C16 . C17 C18 . 111.31(13) yes
C13 . C18 C17 . 111.17(12) yes
Rh1 . C19 Cl1 2_555 174.7(4) yes
Rh1 . C19 O1 . 179.1(5) yes

loop_
_geom_bond_atom_site_label_1
_geom_bond_atom_site_label_2
_geom_bond_site_symmetry_2
_geom_bond_distance
_geom_bond_publ_flag
Rh1 P1 . 2.3508(3) yes
Rh1 P1 2_555 2.3508(3) yes
Rh1 Cl1 . 2.3880(13) yes
Rh1 Cl1 2_555 2.3880(13) yes
Rh1 C19 . 1.745(5) yes
Rh1 C19 2_555 1.745(5) yes
P1 C1 . 1.8595(12) yes
P1 C7 . 1.8482(12) yes
P1 C13 . 1.8579(12) yes
C1 C2 . 1.5287(18) yes
C1 C6 . 1.5300(17) yes
C2 C3 . 1.530(2) yes
C3 C4 . 1.514(3) yes
C4 C5 . 1.510(3) yes
C5 C6 . 1.530(2) yes
C7 C8 . 1.5347(19) yes
C7 C12 . 1.5319(17) yes
C8 C9 . 1.529(2) yes
C9 C10 . 1.522(3) yes
C10 C11 . 1.505(3) yes
C11 C12 . 1.527(2) yes
C13 C14 . 1.5325(18) yes
C13 C18 . 1.5369(18) yes
C14 C15 . 1.531(2) yes
C15 C16 . 1.514(3) yes
C16 C17 . 1.517(2) yes
C17 C18 . 1.527(2) yes
C19 O1 . 1.153(4) yes
